data_7210395
loop_
_publ_author_name
'McDonald, Cecelia'
'Whyte, Teresa'
'Taylor, Stephanie M.'
'Sanz, Sergio'
'Brechin, Euan K.'
'Gaynor, Declan'
'Jones, Leigh F.'

_publ_section_title
;
 Progressive decoration of pentanuclear Cu(ii) 12-metallacrown-4 nodes
 towards targeted 1- and 2D extended networks
;
_journal_issue 34
_journal_name_full CrystEngComm
_journal_page_first 6672
_journal_paper_doi 10.1039/c3ce40859k
_journal_volume 15
_journal_year 2013
_chemical_formula_sum 'C48 H56 Cl2 Cu5 N12 O18'
_chemical_formula_weight 1477.65
_chemical_name_common '[Cu5]-tzp'
_chemical_name_systematic
;
 ?
;
_space_group_IT_number 14
_space_group_name_Hall '-P 2yn'
_symmetry_cell_setting monoclinic
_symmetry_space_group_name_Hall '-P 2yn'
_symmetry_space_group_name_H-M 'P 1 21/n 1'
_atom_sites_solution_hydrogens geom
_atom_sites_solution_primary direct
_atom_sites_solution_secondary difmap
_audit_creation_method SHELXL-97
_cell_angle_alpha 90.00
_cell_angle_beta 100.018(2)
_cell_angle_gamma 90.00
_cell_formula_units_Z 2
_cell_length_a 12.6809(3)
_cell_length_b 10.7919(3)
_cell_length_c 20.7122(5)
_cell_measurement_reflns_used 6236
_cell_measurement_temperature 149.8
_cell_measurement_theta_max 25.35
_cell_measurement_theta_min 2.9901
_cell_volume 2791.27(12)
_computing_cell_refinement
;
CrysAlisPro, Oxford Diffraction Ltd.,
Version 1.171.34.36 (release 02-08-2010 CrysAlis171 .NET)
(compiled Aug  2 2010,13:00:58)
;
_computing_data_collection
;
CrysAlisPro, Oxford Diffraction Ltd.,
Version 1.171.34.36 (release 02-08-2010 CrysAlis171 .NET)
(compiled Aug  2 2010,13:00:58)
;
_computing_data_reduction
;
CrysAlisPro, Oxford Diffraction Ltd.,
Version 1.171.34.36 (release 02-08-2010 CrysAlis171 .NET)
(compiled Aug  2 2010,13:00:58)
;
_computing_molecular_graphics 'ORTEX (P.McArdle, 1995)'
_computing_publication_material 'SHELXL-97/2 (Sheldrick,1997)'
_computing_structure_refinement 'SHELXL-97/2 (Sheldrick,1997)'
_computing_structure_solution SHELXS97
_diffrn_ambient_temperature 149.8
_diffrn_detector_area_resol_mean 16.1048
_diffrn_measured_fraction_theta_full 0.998
_diffrn_measured_fraction_theta_max 0.998
_diffrn_measurement_details
;
  1 omega  -28.00   19.00   1.0000   30.0000
omega____ theta____ kappa____ phi______ frames
    -      -14.2653  -96.0000  -59.0000 47
  
  2 omega  -85.00  -37.00   1.0000   30.0000
omega____ theta____ kappa____ phi______ frames
    -      -14.2653  179.0000  150.0000 48
  
  3 omega   16.00   77.00   1.0000   30.0000
omega____ theta____ kappa____ phi______ frames
    -       22.7028   77.0000 -180.0000 61
  
  4 omega    7.00   58.00   1.0000   30.0000
omega____ theta____ kappa____ phi______ frames
    -       22.7028  -96.0000  119.0000 51
  
  5 omega   -3.00   95.00   1.0000   30.0000
omega____ theta____ kappa____ phi______ frames
    -       22.7028   37.0000   90.0000 98
  
  6 omega  -42.00   49.00   1.0000   30.0000
omega____ theta____ kappa____ phi______ frames
    -       22.7028  -37.0000  -90.0000 91
  
;
_diffrn_measurement_device_type 'Xcalibur, Sapphire3'
_diffrn_measurement_method '\w scans'
_diffrn_orient_matrix_UB_11 0.0100310000
_diffrn_orient_matrix_UB_12 0.0074661000
_diffrn_orient_matrix_UB_21 0.0298382000
_diffrn_orient_matrix_UB_22 -0.0559220000
_diffrn_orient_matrix_UB_23 0.0030401000
_diffrn_orient_matrix_UB_31 -0.0472843000
_diffrn_orient_matrix_UB_32 -0.0337119000
_diffrn_orient_matrix_UB_33 -0.0122175000
_diffrn_radiation_monochromator graphite
_diffrn_radiation_source 'Enhance (Mo) X-ray Source'
_diffrn_radiation_type 'Mo K\a'
_diffrn_radiation_wavelength 0.7107
_diffrn_reflns_av_R_equivalents 0.0547
_diffrn_reflns_limit_h_max 15
_diffrn_reflns_limit_h_min -15
_diffrn_reflns_limit_k_max 13
_diffrn_reflns_limit_k_min -12
_diffrn_reflns_limit_l_max 27
_diffrn_reflns_limit_l_min -24
_diffrn_reflns_number 23235
_diffrn_reflns_theta_full 25.35
_diffrn_reflns_theta_max 25.35
_diffrn_reflns_theta_min 3.01
_exptl_absorpt_coefficient_mu 2.054
_exptl_absorpt_correction_T_max 1.00000
_exptl_absorpt_correction_T_min 0.81554
_exptl_absorpt_correction_type multi-scan
_exptl_absorpt_process_details
;
CrysAlisPro, Oxford Diffraction Ltd.,
Version 1.171.34.36 (release 02-08-2010 CrysAlis171 .NET)
(compiled Aug  2 2010,13:00:58)
Empirical absorption correction using spherical harmonics,
 implemented in SCALE3 ABSPACK scaling algorithm.
;
_exptl_crystal_colour Green
_exptl_crystal_density_diffrn 1.758
_exptl_crystal_density_method 'not measured'
_exptl_crystal_description Parallelepiped
_exptl_crystal_F_000 1502
_exptl_crystal_size_max 0.08
_exptl_crystal_size_mid 0.05
_exptl_crystal_size_min 0.04
_refine_diff_density_max 0.869
_refine_diff_density_min -0.660
_refine_diff_density_rms 0.093
_refine_ls_extinction_method none
_refine_ls_goodness_of_fit_ref 1.025
_refine_ls_hydrogen_treatment constr
_refine_ls_matrix_type full
_refine_ls_number_parameters 390
_refine_ls_number_reflns 5090
_refine_ls_number_restraints 0
_refine_ls_restrained_S_all 1.025
_refine_ls_R_factor_all 0.0574
_refine_ls_R_factor_gt 0.0379
_refine_ls_shift/su_max 0.001
_refine_ls_shift/su_mean 0.000
_refine_ls_structure_factor_coef Fsqd
_refine_ls_weighting_details 'calc w=1/[\s^2^(Fo^2^)+(0.0362P)^2^+2.5861P] where P=(Fo^2^+2Fc^2^)/3'
_refine_ls_weighting_scheme calc
_refine_ls_wR_factor_gt 0.0798
_refine_ls_wR_factor_ref 0.0874
_reflns_number_gt 3963
_reflns_number_total 5090
_reflns_threshold_expression >2sigma(I)
_cod_data_source_file c3ce40859k.txt
_cod_data_source_block cmd216a3
_cod_original_sg_symbol_H-M P21/n
_cod_database_code 7210395

loop_
_symmetry_equiv_pos_as_xyz
'x, y, z'
'-x+1/2, y+1/2, -z+1/2'
'-x, -y, -z'
'x-1/2, -y-1/2, z-1/2'

loop_
_atom_site_label
_atom_site_type_symbol
_atom_site_fract_x
_atom_site_fract_y
_atom_site_fract_z
_atom_site_U_iso_or_equiv
_atom_site_adp_type
_atom_site_occupancy
_atom_site_symmetry_multiplicity
_atom_site_calc_flag
_atom_site_refinement_flags
Cu1 Cu 0.5000 0.0000 0.0000 0.01322(15) Uani 1 2 d S
Cl1 Cl 0.45494(7) 0.82081(10) 0.15074(5) 0.0277(2) Uani 1 1 d .
O1 O 0.80788(18) -0.1752(2) -0.00386(12) 0.0195(6) Uani 1 1 d .
N1 N 0.7247(2) -0.0274(3) 0.04820(14) 0.0147(7) Uani 1 1 d .
C1 C 0.8079(3) -0.0955(4) 0.04277(17) 0.0148(8) Uani 1 1 d .
Cu2 Cu 0.69095(3) 0.07661(4) 0.11871(2) 0.01285(12) Uani 1 1 d .
O2 O 0.64096(17) -0.0488(2) -0.00431(11) 0.0169(6) Uani 1 1 d .
N2 N 0.8138(2) -0.0121(3) 0.18172(14) 0.0188(7) Uani 1 1 d .
C2 C 0.9078(3) -0.0698(3) 0.09001(17) 0.0156(8) Uani 1 1 d .
Cu3 Cu 0.33418(3) 0.18411(4) 0.05777(2) 0.01557(12) Uani 1 1 d .
O3 O 0.61978(17) 0.1440(2) 0.18632(11) 0.0159(6) Uani 1 1 d .
N3 N 0.4813(2) 0.1672(3) 0.10103(14) 0.0138(7) Uani 1 1 d .
C3 C 1.0030(3) -0.0873(4) 0.06588(18) 0.0225(9) Uani 1 1 d .
H3 H 1.0008 -0.1238 0.0239 0.027 Uiso 1 1 calc R
O4 O 0.55629(17) 0.1280(2) 0.06237(11) 0.0142(5) Uani 1 1 d .
N4 N 0.3078(2) 0.3038(3) 0.12815(15) 0.0202(7) Uani 1 1 d .
C4 C 1.1005(3) -0.0523(4) 0.10228(19) 0.0233(9) Uani 1 1 d .
H4 H 1.1648 -0.0646 0.0854 0.028 Uiso 1 1 calc R
O5 O 0.5271(2) 0.8621(3) 0.10866(14) 0.0331(7) Uani 1 1 d .
N5 N 0.7845(2) 0.2420(3) 0.09029(14) 0.0188(7) Uani 1 1 d .
C5 C 1.1036(3) 0.0003(4) 0.1629(2) 0.0248(9) Uani 1 1 d .
H5 H 1.1701 0.0271 0.1873 0.030 Uiso 1 1 calc R
O6 O 0.4261(4) 0.6988(4) 0.1357(3) 0.112(2) Uani 1 1 d .
N6 N 1.0050(4) 0.5052(4) 0.02698(17) 0.0548(13) Uani 1 1 d .
C6 C 1.0109(3) 0.0147(4) 0.18887(18) 0.0224(9) Uani 1 1 d .
H6 H 1.0146 0.0495 0.2313 0.027 Uiso 1 1 calc R
O7 O 0.5068(3) 0.8284(5) 0.21644(17) 0.0874(17) Uani 1 1 d .
C7 C 0.9120(3) -0.0216(4) 0.15316(18) 0.0174(8) Uani 1 1 d .
O8 O 0.3632(2) 0.8973(4) 0.14326(18) 0.0567(11) Uani 1 1 d .
C8 C 0.7726(3) -0.1398(4) 0.1921(2) 0.0293(10) Uani 1 1 d .
H8A H 0.7614 -0.1851 0.1504 0.044 Uiso 1 1 calc R
H8B H 0.7046 -0.1335 0.2082 0.044 Uiso 1 1 calc R
H8C H 0.8250 -0.1840 0.2243 0.044 Uiso 1 1 calc R
O9 O 0.3976(3) 0.3264(3) -0.02096(15) 0.0432(9) Uani 1 1 d .
H9 H 0.4723 0.3189 -0.0207 0.052 Uiso 1 1 calc R
C9 C 0.8304(3) 0.0484(5) 0.24732(19) 0.0347(11) Uani 1 1 d .
H9A H 0.8810 -0.0006 0.2783 0.052 Uiso 1 1 calc R
H9B H 0.7618 0.0537 0.2629 0.052 Uiso 1 1 calc R
H9C H 0.8592 0.1320 0.2439 0.052 Uiso 1 1 calc R
C10 C 0.5209(3) 0.1699(3) 0.16311(17) 0.0132(8) Uani 1 1 d .
C11 C 0.4462(3) 0.1953(3) 0.20953(17) 0.0152(8) Uani 1 1 d .
C12 C 0.4797(3) 0.1548(4) 0.27382(17) 0.0196(9) Uani 1 1 d .
H12 H 0.5499 0.1222 0.2861 0.024 Uiso 1 1 calc R
C13 C 0.4136(3) 0.1607(4) 0.31987(18) 0.0238(9) Uani 1 1 d .
H13 H 0.4384 0.1327 0.3633 0.029 Uiso 1 1 calc R
C14 C 0.3120(3) 0.2072(4) 0.30290(19) 0.0247(9) Uani 1 1 d .
H14 H 0.2654 0.2080 0.3341 0.030 Uiso 1 1 calc R
C15 C 0.2771(3) 0.2529(4) 0.24030(19) 0.0236(9) Uani 1 1 d .
H15 H 0.2073 0.2872 0.2294 0.028 Uiso 1 1 calc R
C16 C 0.3432(3) 0.2490(3) 0.19336(17) 0.0163(8) Uani 1 1 d .
C17 C 0.3700(3) 0.4212(4) 0.1236(2) 0.0298(10) Uani 1 1 d .
H17A H 0.3574 0.4787 0.1581 0.045 Uiso 1 1 calc R
H17B H 0.3467 0.4596 0.0806 0.045 Uiso 1 1 calc R
H17C H 0.4466 0.4019 0.1292 0.045 Uiso 1 1 calc R
C18 C 0.1925(3) 0.3369(4) 0.1155(2) 0.0347(11) Uani 1 1 d .
H18A H 0.1499 0.2644 0.1233 0.052 Uiso 1 1 calc R
H18B H 0.1717 0.3639 0.0699 0.052 Uiso 1 1 calc R
H18C H 0.1797 0.4042 0.1450 0.052 Uiso 1 1 calc R
C19 C 0.7757(3) 0.2614(4) 0.02594(19) 0.0283(10) Uani 1 1 d .
H19 H 0.7223 0.2175 -0.0031 0.034 Uiso 1 1 calc R
C20 C 0.8416(4) 0.3431(4) -0.0002(2) 0.0402(13) Uani 1 1 d .
H20 H 0.8345 0.3536 -0.0463 0.048 Uiso 1 1 calc R
C21 C 0.9176(3) 0.4088(4) 0.0418(3) 0.0373(12) Uani 1 1 d .
C22 C 0.9245(3) 0.3918(4) 0.1075(2) 0.0373(11) Uani 1 1 d .
H22 H 0.9752 0.4370 0.1377 0.045 Uiso 1 1 calc R
C23 C 0.8572(3) 0.3084(4) 0.1296(2) 0.0286(10) Uani 1 1 d .
H23 H 0.8628 0.2975 0.1756 0.034 Uiso 1 1 calc R
C24 C 0.3503(6) 0.4137(6) -0.0650(3) 0.088(2) Uani 1 1 d .
H24A H 0.3615 0.3914 -0.1091 0.131 Uiso 1 1 calc R
H24B H 0.3824 0.4950 -0.0531 0.131 Uiso 1 1 calc R
H24C H 0.2734 0.4171 -0.0640 0.131 Uiso 1 1 calc R

loop_
_atom_site_aniso_label
_atom_site_aniso_U_11
_atom_site_aniso_U_22
_atom_site_aniso_U_33
_atom_site_aniso_U_23
_atom_site_aniso_U_13
_atom_site_aniso_U_12
Cu1 0.0093(3) 0.0161(4) 0.0134(3) -0.0032(3) -0.0006(2) 0.0007(3)
Cl1 0.0239(5) 0.0286(6) 0.0324(6) 0.0075(5) 0.0097(4) -0.0035(4)
O1 0.0134(12) 0.0261(16) 0.0177(14) -0.0045(12) -0.0012(10) 0.0042(11)
N1 0.0102(14) 0.0185(18) 0.0129(16) 0.0003(13) -0.0047(12) -0.0018(13)
C1 0.0136(17) 0.018(2) 0.0133(19) 0.0018(15) 0.0034(14) -0.0002(16)
Cu2 0.0105(2) 0.0166(3) 0.0107(2) -0.00063(18) -0.00007(16) -0.00002(18)
O2 0.0115(12) 0.0238(16) 0.0132(13) -0.0088(11) -0.0040(10) 0.0013(11)
N2 0.0148(15) 0.028(2) 0.0131(16) 0.0005(14) 0.0010(13) 0.0013(14)
C2 0.0135(17) 0.013(2) 0.019(2) 0.0049(16) 0.0005(15) 0.0010(15)
Cu3 0.0127(2) 0.0187(3) 0.0142(2) -0.00420(19) -0.00106(17) 0.00295(19)
O3 0.0134(12) 0.0222(15) 0.0117(13) -0.0018(11) 0.0012(10) -0.0003(11)
N3 0.0138(14) 0.0148(17) 0.0141(16) -0.0035(13) 0.0055(12) 0.0002(13)
C3 0.0191(19) 0.031(3) 0.018(2) 0.0054(18) 0.0023(16) 0.0045(18)
O4 0.0111(11) 0.0185(14) 0.0130(13) -0.0032(11) 0.0026(10) 0.0009(11)
N4 0.0175(16) 0.0214(19) 0.0199(17) -0.0045(14) -0.0015(13) 0.0061(14)
C4 0.0113(18) 0.029(2) 0.030(2) 0.0060(19) 0.0030(16) 0.0031(17)
O5 0.0263(15) 0.042(2) 0.0332(17) 0.0122(14) 0.0117(13) -0.0019(14)
N5 0.0204(16) 0.0167(18) 0.0192(17) 0.0011(14) 0.0032(13) -0.0035(14)
C5 0.0139(18) 0.025(2) 0.033(2) 0.0064(19) -0.0043(17) -0.0042(17)
O6 0.117(4) 0.042(3) 0.208(6) -0.042(3) 0.111(4) -0.043(3)
N6 0.075(3) 0.047(3) 0.032(2) -0.013(2) -0.021(2) 0.034(2)
C6 0.023(2) 0.025(2) 0.018(2) 0.0000(17) -0.0032(16) 0.0004(18)
O7 0.048(2) 0.183(5) 0.031(2) 0.033(3) 0.0072(18) 0.020(3)
C7 0.0148(18) 0.018(2) 0.018(2) 0.0026(16) 0.0006(15) 0.0008(16)
O8 0.0271(17) 0.066(3) 0.081(3) 0.034(2) 0.0197(17) 0.0154(17)
C8 0.023(2) 0.034(3) 0.030(2) 0.013(2) 0.0038(18) 0.004(2)
O9 0.060(2) 0.036(2) 0.040(2) 0.0144(16) 0.0235(17) 0.0139(17)
C9 0.031(2) 0.054(3) 0.018(2) -0.003(2) 0.0002(18) 0.011(2)
C10 0.0147(17) 0.0087(19) 0.0157(19) -0.0012(15) 0.0014(15) -0.0033(15)
C11 0.0175(18) 0.011(2) 0.0172(19) -0.0030(15) 0.0040(15) -0.0033(15)
C12 0.0217(19) 0.022(2) 0.016(2) 0.0024(16) 0.0040(16) 0.0050(17)
C13 0.037(2) 0.023(2) 0.013(2) 0.0028(16) 0.0108(17) 0.0030(19)
C14 0.027(2) 0.023(2) 0.027(2) -0.0024(18) 0.0140(18) 0.0037(18)
C15 0.0206(19) 0.023(2) 0.028(2) -0.0086(18) 0.0068(17) 0.0043(18)
C16 0.0156(17) 0.011(2) 0.021(2) -0.0039(16) -0.0001(15) -0.0004(15)
C17 0.045(3) 0.018(2) 0.023(2) 0.0005(18) -0.0016(19) 0.005(2)
C18 0.030(2) 0.043(3) 0.028(2) -0.011(2) -0.0027(19) 0.019(2)
C19 0.037(2) 0.026(3) 0.022(2) 0.0015(19) 0.0061(18) -0.002(2)
C20 0.065(3) 0.032(3) 0.033(3) 0.015(2) 0.034(3) 0.013(3)
C21 0.021(2) 0.016(2) 0.082(4) 0.014(2) 0.031(2) -0.0004(19)
C22 0.026(2) 0.028(3) 0.057(3) 0.006(2) 0.005(2) -0.009(2)
C23 0.027(2) 0.030(3) 0.028(2) -0.0021(19) 0.0040(18) -0.0068(19)
C24 0.148(7) 0.065(5) 0.058(4) 0.028(4) 0.042(4) 0.043(5)

loop_
_atom_type_symbol
_atom_type_description
_atom_type_scat_dispersion_real
_atom_type_scat_dispersion_imag
_atom_type_scat_source
C C 0.0033 0.0016 'International Tables Vol C Tables 4.2.6.8 and 6.1.1.4'
H H 0.0000 0.0000 'International Tables Vol C Tables 4.2.6.8 and 6.1.1.4'
N N 0.0061 0.0033 'International Tables Vol C Tables 4.2.6.8 and 6.1.1.4'
O O 0.0106 0.0060 'International Tables Vol C Tables 4.2.6.8 and 6.1.1.4'
Cl Cl 0.1484 0.1585 'International Tables Vol C Tables 4.2.6.8 and 6.1.1.4'
Cu Cu 0.3201 1.2651 'International Tables Vol C Tables 4.2.6.8 and 6.1.1.4'

loop_
_geom_angle_atom_site_label_1
_geom_angle_atom_site_label_2
_geom_angle_atom_site_label_3
_geom_angle
_geom_angle_site_symmetry_1
_geom_angle_site_symmetry_3
O2 Cu1 O2 180.0 3_655 .
O2 Cu1 O4 90.68(10) 3_655 .
O2 Cu1 O4 89.33(10) . .
O2 Cu1 O4 89.33(10) 3_655 3_655
O2 Cu1 O4 90.67(10) . 3_655
O4 Cu1 O4 180.00(11) . 3_655
O6 Cl1 O7 109.5(4) . .
O6 Cl1 O8 110.5(3) . .
O7 Cl1 O8 108.0(3) . .
O6 Cl1 O5 109.2(2) . .
O7 Cl1 O5 109.2(2) . .
O8 Cl1 O5 110.52(19) . .
C1 O1 Cu3 109.9(2) . 3_655
C1 N1 O2 110.8(3) . .
C1 N1 Cu2 132.4(2) . .
O2 N1 Cu2 116.22(19) . .
O1 C1 N1 122.9(3) . .
O1 C1 C2 120.3(3) . .
N1 C1 C2 116.6(3) . .
O3 Cu2 N1 161.84(11) . .
O3 Cu2 O4 81.82(9) . .
N1 Cu2 O4 89.93(10) . .
O3 Cu2 N2 96.39(11) . .
N1 Cu2 N2 88.12(12) . .
O4 Cu2 N2 167.37(11) . .
O3 Cu2 N5 102.83(11) . .
N1 Cu2 N5 93.77(12) . .
O4 Cu2 N5 93.61(10) . .
N2 Cu2 N5 98.97(11) . .
N1 O2 Cu1 121.02(19) . .
N1 O2 Cu3 113.64(19) . 3_655
Cu1 O2 Cu3 120.02(12) . 3_655
C7 N2 C9 113.7(3) . .
C7 N2 C8 109.4(3) . .
C9 N2 C8 105.6(3) . .
C7 N2 Cu2 111.9(2) . .
C9 N2 Cu2 110.0(2) . .
C8 N2 Cu2 105.7(2) . .
C3 C2 C7 119.3(3) . .
C3 C2 C1 115.5(3) . .
C7 C2 C1 125.0(3) . .
O2 Cu3 N3 87.28(11) 3_655 .
O2 Cu3 O1 81.85(10) 3_655 3_655
N3 Cu3 O1 169.13(11) . 3_655
O2 Cu3 N4 169.09(12) 3_655 .
N3 Cu3 N4 89.65(12) . .
O1 Cu3 N4 101.09(11) 3_655 .
O2 Cu3 O9 89.26(11) 3_655 .
N3 Cu3 O9 88.05(12) . .
O1 Cu3 O9 91.55(11) 3_655 .
N4 Cu3 O9 101.10(12) . .
C10 O3 Cu2 110.9(2) . .
C10 N3 O4 112.8(3) . .
C10 N3 Cu3 129.3(2) . .
O4 N3 Cu3 117.19(19) . .
C4 C3 C2 120.9(4) . .
C4 C3 H3 119.5 . .
C2 C3 H3 119.5 . .
N3 O4 Cu1 112.65(18) . .
N3 O4 Cu2 110.38(18) . .
Cu1 O4 Cu2 111.97(12) . .
C16 N4 C18 113.1(3) . .
C16 N4 C17 108.4(3) . .
C18 N4 C17 107.3(3) . .
C16 N4 Cu3 110.1(2) . .
C18 N4 Cu3 108.0(2) . .
C17 N4 Cu3 109.8(2) . .
C5 C4 C3 119.4(3) . .
C5 C4 H4 120.3 . .
C3 C4 H4 120.3 . .
C23 N5 C19 117.1(3) . .
C23 N5 Cu2 127.0(3) . .
C19 N5 Cu2 115.1(3) . .
C4 C5 C6 120.7(3) . .
C4 C5 H5 119.6 . .
C6 C5 H5 119.6 . .
N6 N6 C21 99.7(6) 3_765 .
C5 C6 C7 120.6(4) . .
C5 C6 H6 119.7 . .
C7 C6 H6 119.7 . .
C6 C7 C2 118.9(3) . .
C6 C7 N2 120.8(3) . .
C2 C7 N2 120.3(3) . .
N2 C8 H8A 109.5 . .
N2 C8 H8B 109.5 . .
H8A C8 H8B 109.5 . .
N2 C8 H8C 109.5 . .
H8A C8 H8C 109.5 . .
H8B C8 H8C 109.5 . .
C24 O9 Cu3 135.1(4) . .
C24 O9 H9 112.4 . .
Cu3 O9 H9 112.4 . .
N2 C9 H9A 109.5 . .
N2 C9 H9B 109.5 . .
H9A C9 H9B 109.5 . .
N2 C9 H9C 109.5 . .
H9A C9 H9C 109.5 . .
H9B C9 H9C 109.5 . .
O3 C10 N3 123.1(3) . .
O3 C10 C11 119.0(3) . .
N3 C10 C11 117.7(3) . .
C12 C11 C16 118.0(3) . .
C12 C11 C10 115.9(3) . .
C16 C11 C10 126.0(3) . .
C13 C12 C11 121.8(3) . .
C13 C12 H12 119.1 . .
C11 C12 H12 119.1 . .
C14 C13 C12 119.9(4) . .
C14 C13 H13 120.1 . .
C12 C13 H13 120.1 . .
C13 C14 C15 120.2(4) . .
C13 C14 H14 119.9 . .
C15 C14 H14 119.9 . .
C14 C15 C16 120.7(3) . .
C14 C15 H15 119.7 . .
C16 C15 H15 119.7 . .
C15 C16 C11 119.4(3) . .
C15 C16 N4 120.3(3) . .
C11 C16 N4 120.2(3) . .
N4 C17 H17A 109.5 . .
N4 C17 H17B 109.5 . .
H17A C17 H17B 109.5 . .
N4 C17 H17C 109.5 . .
H17A C17 H17C 109.5 . .
H17B C17 H17C 109.5 . .
N4 C18 H18A 109.5 . .
N4 C18 H18B 109.5 . .
H18A C18 H18B 109.5 . .
N4 C18 H18C 109.5 . .
H18A C18 H18C 109.5 . .
H18B C18 H18C 109.5 . .
N5 C19 C20 122.5(4) . .
N5 C19 H19 118.8 . .
C20 C19 H19 118.8 . .
C21 C20 C19 118.9(4) . .
C21 C20 H20 120.5 . .
C19 C20 H20 120.5 . .
C22 C21 C20 118.6(4) . .
C22 C21 N6 110.9(4) . .
C20 C21 N6 130.5(4) . .
C21 C22 C23 119.0(4) . .
C21 C22 H22 120.5 . .
C23 C22 H22 120.5 . .
N5 C23 C22 123.8(4) . .
N5 C23 H23 118.1 . .
C22 C23 H23 118.1 . .
O9 C24 H24A 109.5 . .
O9 C24 H24B 109.5 . .
H24A C24 H24B 109.5 . .
O9 C24 H24C 109.5 . .
H24A C24 H24C 109.5 . .
H24B C24 H24C 109.5 . .

loop_
_geom_bond_atom_site_label_1
_geom_bond_atom_site_label_2
_geom_bond_distance
_geom_bond_site_symmetry_2
Cu1 O2 1.880(2) 3_655
Cu1 O2 1.880(2) .
Cu1 O4 1.940(2) .
Cu1 O4 1.940(2) 3_655
Cl1 O6 1.387(4) .
Cl1 O7 1.407(4) .
Cl1 O8 1.413(3) .
Cl1 O5 1.439(3) .
O1 C1 1.293(4) .
O1 Cu3 1.950(2) 3_655
N1 C1 1.307(4) .
N1 O2 1.401(3) .
N1 Cu2 1.947(3) .
C1 C2 1.486(5) .
Cu2 O3 1.935(2) .
Cu2 O4 1.973(2) .
Cu2 N2 2.083(3) .
Cu2 N5 2.277(3) .
O2 Cu3 1.892(2) 3_655
N2 C7 1.472(4) .
N2 C9 1.489(5) .
N2 C8 1.502(5) .
C2 C3 1.397(5) .
C2 C7 1.400(5) .
Cu3 O2 1.892(2) 3_655
Cu3 N3 1.933(3) .
Cu3 O1 1.950(2) 3_655
Cu3 N4 2.019(3) .
Cu3 O9 2.474(3) .
O3 C10 1.293(4) .
N3 C10 1.297(4) .
N3 O4 1.410(3) .
C3 C4 1.384(5) .
C3 H3 0.9500 .
N4 C16 1.471(5) .
N4 C18 1.483(5) .
N4 C17 1.504(5) .
C4 C5 1.373(6) .
C4 H4 0.9500 .
N5 C23 1.328(5) .
N5 C19 1.335(5) .
C5 C6 1.383(5) .
C5 H5 0.9500 .
N6 N6 1.108(7) 3_765
N6 C21 1.588(6) .
C6 C7 1.397(5) .
C6 H6 0.9500 .
C8 H8A 0.9800 .
C8 H8B 0.9800 .
C8 H8C 0.9800 .
O9 C24 1.374(6) .
O9 H9 0.9500 .
C9 H9A 0.9800 .
C9 H9B 0.9800 .
C9 H9C 0.9800 .
C10 C11 1.487(5) .
C11 C12 1.395(5) .
C11 C16 1.415(5) .
C12 C13 1.376(5) .
C12 H12 0.9500 .
C13 C14 1.370(5) .
C13 H13 0.9500 .
C14 C15 1.386(5) .
C14 H14 0.9500 .
C15 C16 1.390(5) .
C15 H15 0.9500 .
C17 H17A 0.9800 .
C17 H17B 0.9800 .
C17 H17C 0.9800 .
C18 H18A 0.9800 .
C18 H18B 0.9800 .
C18 H18C 0.9800 .
C19 C20 1.388(6) .
C19 H19 0.9500 .
C20 C21 1.376(7) .
C20 H20 0.9500 .
C21 C22 1.361(7) .
C22 C23 1.372(6) .
C22 H22 0.9500 .
C23 H23 0.9500 .
C24 H24A 0.9800 .
C24 H24B 0.9800 .
C24 H24C 0.9800 .
